data_4120721
loop_
_publ_author_name
'Gyeongshin Choi'
'Hayato Tsurugi'
'Kazushi Mashima'

_publ_section_title
;
 Hemilabile N-Xylyl-N'-methylperimidine Carbene Iridium Complexes as
 Catalysts for C-H Activation and Dehydrogenative Silylation: Dual Role of
 N-Xylyl Moiety for ortho-C-H Bond Activation and Reductive Bond Cleavage
;
_journal_name_full 'Journal of the American Chemical Society'
_journal_page_first 13149
_journal_page_last 13161
_journal_paper_doi 10.1021/ja406519u
_journal_volume 135
_journal_year 2013
_chemical_formula_moiety 'C30 H33 Ir N2 O2'
_chemical_formula_sum 'C30 H33 Ir N2 O2'
_chemical_formula_weight 645.80
_chemical_name_common 1d
_chemical_name_systematic
; 
 ? 
;
_space_group_IT_number 14
_symmetry_cell_setting monoclinic
_symmetry_Int_Tables_number 14
_symmetry_space_group_name_Hall '-P 2yn'
_symmetry_space_group_name_H-M 'P 1 21/n 1'
_atom_sites_solution_hydrogens geom
_atom_sites_solution_primary direct
_atom_sites_solution_secondary difmap
_audit_creation_method SHELXL-97
_cell_angle_alpha 90.00
_cell_angle_beta 92.974(3)
_cell_angle_gamma 90.00
_cell_formula_units_Z 4
_cell_length_a 8.6244(4)
_cell_length_b 14.9852(7)
_cell_length_c 18.7406(9)
_cell_measurement_reflns_used 4452
_cell_measurement_temperature 113(2)
_cell_measurement_theta_max 27.47
_cell_measurement_theta_min 3.13
_cell_volume 2418.7(2)
_computing_cell_refinement CrystalClear
_computing_data_collection 'CrystalClear (Rigaku Inc., 2007)'
_computing_data_reduction CrystalClear
_computing_molecular_graphics 'CrystalStructure 4.0'
_computing_publication_material 'CrystalStructure 4.0 (Rigaku, 2010)'
_computing_structure_refinement 'SHELXL-97 (Sheldrick, 1997)'
_computing_structure_solution 'SHELXS-97 (Sheldrick, 1990)'
_diffrn_ambient_temperature 113(2)
_diffrn_detector_area_resol_mean 7.314
_diffrn_measured_fraction_theta_full 0.989
_diffrn_measured_fraction_theta_max 0.989
_diffrn_measurement_device_type 'Rigaku Mercury70'
_diffrn_measurement_method \w
_diffrn_radiation_monochromator graphite
_diffrn_radiation_source 'fine-focus sealed tube'
_diffrn_radiation_type MoK\a
_diffrn_radiation_wavelength 0.71075
_diffrn_reflns_av_R_equivalents 0.0390
_diffrn_reflns_av_sigmaI/netI 0.0337
_diffrn_reflns_limit_h_max 11
_diffrn_reflns_limit_h_min -10
_diffrn_reflns_limit_k_max 18
_diffrn_reflns_limit_k_min -19
_diffrn_reflns_limit_l_max 24
_diffrn_reflns_limit_l_min -24
_diffrn_reflns_number 22307
_diffrn_reflns_theta_full 27.48
_diffrn_reflns_theta_max 27.48
_diffrn_reflns_theta_min 3.41
_exptl_absorpt_coefficient_mu 5.552
_exptl_absorpt_correction_T_max 0.514
_exptl_absorpt_correction_T_min 0.235
_exptl_absorpt_correction_type multi-scan
_exptl_absorpt_process_details 'REQAB (Rigaku, 1998)'
_exptl_crystal_colour yellow
_exptl_crystal_density_diffrn 1.773
_exptl_crystal_description block
_exptl_crystal_F_000 1280
_exptl_crystal_size_max 0.39
_exptl_crystal_size_mid 0.23
_exptl_crystal_size_min 0.12
_refine_diff_density_max 5.615
_refine_diff_density_min -1.912
_refine_diff_density_rms 0.199
_refine_ls_extinction_method none
_refine_ls_goodness_of_fit_ref 1.207
_refine_ls_hydrogen_treatment mixed
_refine_ls_matrix_type full
_refine_ls_number_parameters 319
_refine_ls_number_reflns 5494
_refine_ls_number_restraints 0
_refine_ls_restrained_S_all 1.207
_refine_ls_R_factor_all 0.0575
_refine_ls_R_factor_gt 0.0492
_refine_ls_shift/su_max 0.003
_refine_ls_shift/su_mean 0.000
_refine_ls_structure_factor_coef Fsqd
_refine_ls_weighting_details 'calc w=1/[\s^2^(Fo^2^)+(0.0540P)^2^+11.4192P] where P=(Fo^2^+2Fc^2^)/3'
_refine_ls_weighting_scheme calc
_refine_ls_wR_factor_gt 0.1215
_refine_ls_wR_factor_ref 0.1297
_reflns_number_gt 4530
_reflns_number_total 5557
_reflns_threshold_expression >2sigma(I)
_cod_data_source_file ja406519u_si_001_01.cif
_cod_data_source_block 1d
_cod_database_code 4120721

loop_
_symmetry_equiv_pos_as_xyz
'x, y, z'
'-x+1/2, y+1/2, -z+1/2'
'-x, -y, -z'
'x-1/2, -y-1/2, z-1/2'

loop_
_atom_site_label
_atom_site_type_symbol
_atom_site_fract_x
_atom_site_fract_y
_atom_site_fract_z
_atom_site_U_iso_or_equiv
_atom_site_adp_type
_atom_site_occupancy
_atom_site_symmetry_multiplicity
_atom_site_calc_flag
_atom_site_refinement_flags
Ir1 Ir 0.84465(2) 0.249082(12) 1.167271(10) 0.01660(10) Uani 1 1 d .
O1 O 0.7063(5) 0.1596(3) 1.2201(2) 0.0297(9) Uani 1 1 d .
O2 O 0.5096(7) 0.2489(3) 1.2442(4) 0.0407(14) Uani 1 1 d .
N1 N 0.6054(6) 0.3919(3) 1.1368(3) 0.0242(10) Uani 1 1 d .
N2 N 0.6042(6) 0.2821(3) 1.0499(3) 0.0238(10) Uani 1 1 d .
C1 C 0.6655(7) 0.3147(4) 1.1134(3) 0.0226(11) Uani 1 1 d .
C2 C 0.6599(8) 0.4264(4) 1.2069(3) 0.0305(14) Uani 1 1 d .
H2A H 0.7436 0.3883 1.2269 0.037 Uiso 1 1 calc R
H2B H 0.5737 0.4266 1.2390 0.037 Uiso 1 1 calc R
H2C H 0.6987 0.4874 1.2015 0.037 Uiso 1 1 calc R
C3 C 0.4786(7) 0.4366(4) 1.1021(3) 0.0238(12) Uani 1 1 d .
C4 C 0.4176(8) 0.5141(4) 1.1284(3) 0.0282(13) Uani 1 1 d .
H4 H 0.4612 0.5399 1.1712 0.034 Uiso 1 1 calc R
C5 C 0.2900(8) 0.5548(4) 1.0913(4) 0.0301(14) Uani 1 1 d .
H5 H 0.2497 0.6088 1.1093 0.036 Uiso 1 1 calc R
C6 C 0.2221(7) 0.5189(4) 1.0298(4) 0.0295(14) Uani 1 1 d .
H6 H 0.1352 0.5473 1.0063 0.035 Uiso 1 1 calc R
C7 C 0.2831(7) 0.4392(4) 1.0021(3) 0.0263(12) Uani 1 1 d .
C8 C 0.2182(7) 0.3982(4) 0.9395(3) 0.0288(13) Uani 1 1 d .
H8 H 0.1293 0.4238 0.9153 0.035 Uiso 1 1 calc R
C9 C 0.2831(7) 0.3213(4) 0.9129(3) 0.0304(14) Uani 1 1 d .
H9 H 0.2389 0.2945 0.8706 0.036 Uiso 1 1 calc R
C10 C 0.4158(7) 0.2824(4) 0.9488(3) 0.0257(12) Uani 1 1 d .
H10 H 0.4614 0.2302 0.9302 0.031 Uiso 1 1 calc R
C11 C 0.4770(6) 0.3198(4) 1.0096(3) 0.0218(11) Uani 1 1 d .
C12 C 0.4138(7) 0.3989(4) 1.0385(3) 0.0225(11) Uani 1 1 d .
C13 C 0.6619(7) 0.1962(4) 1.0276(3) 0.0272(13) Uani 1 1 d .
C14 C 0.7567(7) 0.1907(4) 0.9698(3) 0.0270(13) Uani 1 1 d .
H14 H 0.7814 0.2430 0.9440 0.032 Uiso 1 1 calc R
C15 C 0.8154(7) 0.1076(4) 0.9497(3) 0.0269(13) Uani 1 1 d .
C16 C 0.7791(8) 0.0322(4) 0.9897(3) 0.0284(13) Uani 1 1 d .
H16 H 0.8231 -0.0238 0.9782 0.034 Uiso 1 1 calc R
C17 C 0.6793(8) 0.0373(4) 1.0464(3) 0.0281(13) Uani 1 1 d .
C18 C 0.6190(7) 0.1207(4) 1.0637(3) 0.0267(12) Uani 1 1 d .
H18 H 0.5479 0.1254 1.1005 0.032 Uiso 1 1 calc R
C19 C 1.0178(7) 0.2159(5) 1.2506(3) 0.0280(13) Uani 1 1 d .
H19 H 0.9742 0.1880 1.2937 0.034 Uiso 1 1 calc R
C20 C 1.0354(7) 0.1565(4) 1.1942(3) 0.0291(13) Uani 1 1 d .
H20 H 1.0026 0.0938 1.2038 0.035 Uiso 1 1 calc R
C21 C 1.1666(8) 0.1653(4) 1.1434(3) 0.0285(13) Uani 1 1 d .
H21A H 1.2024 0.1051 1.1300 0.034 Uiso 1 1 calc R
H21B H 1.2551 0.1969 1.1678 0.034 Uiso 1 1 calc R
C22 C 1.1127(7) 0.2171(5) 1.0754(3) 0.0278(13) Uani 1 1 d .
H22A H 1.2044 0.2443 1.0543 0.033 Uiso 1 1 calc R
H22B H 1.0656 0.1747 1.0401 0.033 Uiso 1 1 calc R
C23 C 0.9971(7) 0.2892(4) 1.0891(3) 0.0258(13) Uani 1 1 d .
H23 H 0.9438 0.3141 1.0449 0.031 Uiso 1 1 calc R
C24 C 1.0087(8) 0.3506(4) 1.1474(3) 0.0282(13) Uani 1 1 d .
H24 H 0.9609 0.4101 1.1364 0.034 Uiso 1 1 calc R
C25 C 1.1451(8) 0.3542(4) 1.2020(3) 0.0300(13) Uani 1 1 d .
H25A H 1.1614 0.4168 1.2176 0.036 Uiso 1 1 calc R
H25B H 1.2400 0.3343 1.1791 0.036 Uiso 1 1 calc R
C26 C 1.1215(7) 0.2962(5) 1.2674(3) 0.0301(14) Uani 1 1 d .
H26A H 1.0745 0.3329 1.3045 0.036 Uiso 1 1 calc R
H26B H 1.2238 0.2751 1.2869 0.036 Uiso 1 1 calc R
C27 C 0.5667(8) 0.1751(5) 1.2413(3) 0.0306(14) Uani 1 1 d .
C28 C 0.4796(8) 0.0919(5) 1.2607(4) 0.0360(15) Uani 1 1 d .
H28A H 0.3855 0.0863 1.2294 0.043 Uiso 1 1 calc R
H28B H 0.4508 0.0959 1.3105 0.043 Uiso 1 1 calc R
H28C H 0.5458 0.0396 1.2549 0.043 Uiso 1 1 calc R
C29 C 0.9193(9) 0.0982(5) 0.8880(4) 0.0386(16) Uani 1 1 d .
H29A H 0.8572 0.0799 0.8452 0.046 Uiso 1 1 calc R
H29B H 0.9989 0.0530 0.8994 0.046 Uiso 1 1 calc R
H29C H 0.9693 0.1556 0.8791 0.046 Uiso 1 1 calc R
C30 C 0.6427(8) -0.0439(4) 1.0902(4) 0.0360(15) Uani 1 1 d .
H30A H 0.5306 -0.0552 1.0865 0.043 Uiso 1 1 calc R
H30B H 0.6759 -0.0335 1.1403 0.043 Uiso 1 1 calc R
H30C H 0.6978 -0.0958 1.0722 0.043 Uiso 1 1 calc R

loop_
_atom_site_aniso_label
_atom_site_aniso_U_11
_atom_site_aniso_U_22
_atom_site_aniso_U_33
_atom_site_aniso_U_23
_atom_site_aniso_U_13
_atom_site_aniso_U_12
Ir1 0.01718(16) 0.01692(15) 0.01564(14) 0.00091(7) 0.00027(10) 0.00035(7)
O1 0.031(2) 0.030(2) 0.028(2) 0.0082(18) 0.0055(18) 0.0002(19)
O2 0.031(3) 0.031(3) 0.061(4) -0.004(2) 0.017(3) -0.0008(19)
N1 0.028(3) 0.021(2) 0.023(2) -0.0012(19) -0.002(2) -0.002(2)
N2 0.031(3) 0.017(2) 0.023(2) -0.0002(19) -0.004(2) 0.004(2)
C1 0.020(3) 0.021(3) 0.027(3) -0.002(2) 0.007(2) -0.002(2)
C2 0.040(4) 0.025(3) 0.026(3) -0.007(2) -0.002(3) -0.001(3)
C3 0.026(3) 0.018(3) 0.028(3) 0.006(2) 0.005(2) -0.004(2)
C4 0.036(3) 0.022(3) 0.026(3) 0.002(2) 0.004(3) 0.001(3)
C5 0.036(4) 0.018(3) 0.037(3) 0.003(2) 0.013(3) 0.006(3)
C6 0.020(3) 0.027(3) 0.041(4) 0.002(3) 0.005(3) 0.003(2)
C7 0.027(3) 0.024(3) 0.028(3) 0.010(2) 0.005(2) 0.002(2)
C8 0.020(3) 0.033(3) 0.033(3) 0.009(3) 0.003(2) 0.000(3)
C9 0.029(3) 0.038(4) 0.024(3) 0.006(3) 0.000(2) -0.006(3)
C10 0.027(3) 0.023(3) 0.026(3) 0.005(2) 0.003(2) -0.004(2)
C11 0.021(3) 0.017(3) 0.027(3) 0.000(2) 0.000(2) 0.000(2)
C12 0.025(3) 0.018(3) 0.025(3) 0.004(2) 0.005(2) -0.002(2)
C13 0.033(3) 0.020(3) 0.028(3) 0.001(2) -0.007(3) 0.001(2)
C14 0.030(3) 0.027(3) 0.023(3) -0.002(2) -0.003(2) 0.001(3)
C15 0.029(3) 0.028(3) 0.024(3) -0.005(2) -0.002(2) 0.007(3)
C16 0.033(3) 0.018(3) 0.034(3) -0.001(2) -0.007(3) 0.008(2)
C17 0.036(3) 0.018(3) 0.029(3) 0.001(2) -0.005(3) -0.005(2)
C18 0.028(3) 0.025(3) 0.027(3) 0.001(2) 0.000(2) 0.004(2)
C19 0.024(3) 0.037(3) 0.023(3) 0.002(3) -0.001(2) 0.005(3)
C20 0.028(3) 0.023(3) 0.036(3) 0.002(2) -0.003(3) 0.005(2)
C21 0.036(3) 0.019(3) 0.031(3) -0.003(2) 0.000(3) 0.007(2)
C22 0.020(3) 0.037(3) 0.027(3) 0.004(3) 0.003(2) 0.003(3)
C23 0.029(3) 0.032(3) 0.017(3) 0.007(2) 0.003(2) -0.012(3)
C24 0.036(3) 0.017(3) 0.032(3) 0.003(2) 0.001(3) -0.004(2)
C25 0.030(3) 0.024(3) 0.036(3) -0.007(3) 0.000(3) -0.003(3)
C26 0.023(3) 0.038(4) 0.029(3) -0.008(3) -0.002(2) -0.002(3)
C27 0.032(3) 0.037(4) 0.022(3) -0.004(3) 0.001(2) -0.004(3)
C28 0.031(3) 0.040(4) 0.038(4) 0.014(3) 0.005(3) -0.006(3)
C29 0.041(4) 0.040(4) 0.035(4) 0.001(3) 0.006(3) 0.018(3)
C30 0.044(4) 0.021(3) 0.042(4) 0.003(3) -0.006(3) -0.001(3)

loop_
_atom_type_symbol
_atom_type_description
_atom_type_scat_dispersion_real
_atom_type_scat_dispersion_imag
_atom_type_scat_source
C C 0.0033 0.0016 'International Tables Vol C Tables 4.2.6.8 and 6.1.1.4'
H H 0.0000 0.0000 'International Tables Vol C Tables 4.2.6.8 and 6.1.1.4'
Ir Ir -1.4442 7.9887 'International Tables Vol C Tables 4.2.6.8 and 6.1.1.4'
N N 0.0061 0.0033 'International Tables Vol C Tables 4.2.6.8 and 6.1.1.4'
O O 0.0106 0.0060 'International Tables Vol C Tables 4.2.6.8 and 6.1.1.4'

loop_
_geom_angle_atom_site_label_1
_geom_angle_atom_site_label_2
_geom_angle_atom_site_label_3
_geom_angle
C1 Ir1 O1 96.1(2)
C1 Ir1 C23 90.2(2)
O1 Ir1 C23 155.5(2)
C1 Ir1 C24 93.6(2)
O1 Ir1 C24 161.7(2)
C23 Ir1 C24 39.4(2)
C1 Ir1 C19 160.0(2)
O1 Ir1 C19 84.3(2)
C23 Ir1 C19 97.8(2)
C24 Ir1 C19 81.3(3)
C1 Ir1 C20 162.6(2)
O1 Ir1 C20 85.7(2)
C23 Ir1 C20 81.5(3)
C24 Ir1 C20 89.7(2)
C19 Ir1 C20 37.4(2)
C27 O1 Ir1 126.2(4)
C1 N1 C3 123.9(5)
C1 N1 C2 118.8(5)
C3 N1 C2 116.7(5)
C1 N2 C11 125.1(5)
C1 N2 C13 116.5(5)
C11 N2 C13 117.9(5)
N1 C1 N2 116.8(5)
N1 C1 Ir1 122.9(4)
N2 C1 Ir1 120.3(4)
N1 C2 H2A 109.5
N1 C2 H2B 109.5
H2A C2 H2B 109.5
N1 C2 H2C 109.5
H2A C2 H2C 109.5
H2B C2 H2C 109.5
C4 C3 C12 119.9(6)
C4 C3 N1 122.5(5)
C12 C3 N1 117.6(5)
C3 C4 C5 119.5(6)
C3 C4 H4 120.3
C5 C4 H4 120.3
C6 C5 C4 122.1(6)
C6 C5 H5 118.9
C4 C5 H5 118.9
C5 C6 C7 119.2(6)
C5 C6 H6 120.4
C7 C6 H6 120.4
C8 C7 C6 122.2(6)
C8 C7 C12 118.9(6)
C6 C7 C12 118.9(6)
C9 C8 C7 120.7(6)
C9 C8 H8 119.7
C7 C8 H8 119.7
C8 C9 C10 120.0(6)
C8 C9 H9 120.0
C10 C9 H9 120.0
C11 C10 C9 119.9(6)
C11 C10 H10 120.0
C9 C10 H10 120.0
C10 C11 N2 122.8(5)
C10 C11 C12 121.7(5)
N2 C11 C12 115.5(5)
C3 C12 C11 120.8(5)
C3 C12 C7 120.4(5)
C11 C12 C7 118.8(5)
C18 C13 C14 121.1(6)
C18 C13 N2 118.8(6)
C14 C13 N2 120.1(6)
C13 C14 C15 119.7(6)
C13 C14 H14 120.2
C15 C14 H14 120.2
C16 C15 C14 118.6(6)
C16 C15 C29 119.7(6)
C14 C15 C29 121.7(6)
C15 C16 C17 121.6(6)
C15 C16 H16 119.2
C17 C16 H16 119.2
C18 C17 C16 118.3(6)
C18 C17 C30 120.2(6)
C16 C17 C30 121.4(6)
C13 C18 C17 120.5(6)
C13 C18 H18 119.8
C17 C18 H18 119.8
C20 C19 C26 125.1(6)
C20 C19 Ir1 72.4(3)
C26 C19 Ir1 110.1(4)
C20 C19 H19 113.9
C26 C19 H19 113.9
Ir1 C19 H19 113.9
C19 C20 C21 122.2(6)
C19 C20 Ir1 70.2(3)
C21 C20 Ir1 112.0(4)
C19 C20 H20 114.8
C21 C20 H20 114.8
Ir1 C20 H20 114.8
C20 C21 C22 111.0(5)
C20 C21 H21A 109.4
C22 C21 H21A 109.4
C20 C21 H21B 109.4
C22 C21 H21B 109.4
H21A C21 H21B 108.0
C23 C22 C21 113.2(5)
C23 C22 H22A 108.9
C21 C22 H22A 108.9
C23 C22 H22B 108.9
C21 C22 H22B 108.9
H22A C22 H22B 107.7
C24 C23 C22 125.0(5)
C24 C23 Ir1 70.9(3)
C22 C23 Ir1 111.0(4)
C24 C23 H23 114.0
C22 C23 H23 114.0
Ir1 C23 H23 114.0
C23 C24 C25 124.0(6)
C23 C24 Ir1 69.6(3)
C25 C24 Ir1 114.1(4)
C23 C24 H24 113.8
C25 C24 H24 113.8
Ir1 C24 H24 113.8
C24 C25 C26 112.9(5)
C24 C25 H25A 109.0
C26 C25 H25A 109.0
C24 C25 H25B 109.0
C26 C25 H25B 109.0
H25A C25 H25B 107.8
C25 C26 C19 112.8(5)
C25 C26 H26A 109.0
C19 C26 H26A 109.0
C25 C26 H26B 109.0
C19 C26 H26B 109.0
H26A C26 H26B 107.8
O2 C27 O1 123.8(6)
O2 C27 C28 122.3(6)
O1 C27 C28 113.9(6)
C27 C28 H28A 109.5
C27 C28 H28B 109.5
H28A C28 H28B 109.5
C27 C28 H28C 109.5
H28A C28 H28C 109.5
H28B C28 H28C 109.5
C15 C29 H29A 109.5
C15 C29 H29B 109.5
H29A C29 H29B 109.5
C15 C29 H29C 109.5
H29A C29 H29C 109.5
H29B C29 H29C 109.5
C17 C30 H30A 109.5
C17 C30 H30B 109.5
H30A C30 H30B 109.5
C17 C30 H30C 109.5
H30A C30 H30C 109.5
H30B C30 H30C 109.5

loop_
_geom_bond_atom_site_label_1
_geom_bond_atom_site_label_2
_geom_bond_distance
Ir1 C1 2.052(6)
Ir1 O1 2.079(4)
Ir1 C23 2.106(6)
Ir1 C24 2.123(6)
Ir1 C19 2.161(6)
Ir1 C20 2.191(6)
O1 C27 1.308(8)
O2 C27 1.213(8)
N1 C1 1.350(7)
N1 C3 1.411(7)
N1 C2 1.465(7)
N2 C1 1.367(7)
N2 C11 1.417(7)
N2 C13 1.450(8)
C2 H2A 0.9800
C2 H2B 0.9800
C2 H2C 0.9800
C3 C4 1.377(8)
C3 C12 1.409(8)
C4 C5 1.410(9)
C4 H4 0.9500
C5 C6 1.374(9)
C5 H5 0.9500
C6 C7 1.416(9)
C6 H6 0.9500
C7 C8 1.413(9)
C7 C12 1.422(8)
C8 C9 1.386(9)
C8 H8 0.9500
C9 C10 1.423(9)
C9 H9 0.9500
C10 C11 1.352(8)
C10 H10 0.9500
C11 C12 1.422(8)
C13 C18 1.378(8)
C13 C14 1.393(9)
C14 C15 1.404(8)
C14 H14 0.9500
C15 C16 1.400(9)
C15 C29 1.506(9)
C16 C17 1.404(9)
C16 H16 0.9500
C17 C18 1.398(8)
C17 C30 1.511(9)
C18 H18 0.9500
C19 C20 1.396(9)
C19 C26 1.522(9)
C19 H19 1.0000
C20 C21 1.522(9)
C20 H20 1.0000
C21 C22 1.544(8)
C21 H21A 0.9900
C21 H21B 0.9900
C22 C23 1.501(9)
C22 H22A 0.9900
C22 H22B 0.9900
C23 C24 1.427(8)
C23 H23 1.0000
C24 C25 1.520(9)
C24 H24 1.0000
C25 C26 1.524(9)
C25 H25A 0.9900
C25 H25B 0.9900
C26 H26A 0.9900
C26 H26B 0.9900
C27 C28 1.509(9)
C28 H28A 0.9800
C28 H28B 0.9800
C28 H28C 0.9800
C29 H29A 0.9800
C29 H29B 0.9800
C29 H29C 0.9800
C30 H30A 0.9800
C30 H30B 0.9800
C30 H30C 0.9800

loop_
_geom_torsion_atom_site_label_1
_geom_torsion_atom_site_label_2
_geom_torsion_atom_site_label_3
_geom_torsion_atom_site_label_4
_geom_torsion
C1 Ir1 O1 C27 -32.0(5)
C23 Ir1 O1 C27 -136.0(6)
C24 Ir1 O1 C27 89.5(8)
C19 Ir1 O1 C27 127.9(5)
C20 Ir1 O1 C27 165.4(5)
C3 N1 C1 N2 4.2(8)
C2 N1 C1 N2 175.9(5)
C3 N1 C1 Ir1 -177.6(4)
C2 N1 C1 Ir1 -5.9(7)
C11 N2 C1 N1 -4.3(9)
C13 N2 C1 N1 -176.0(5)
C11 N2 C1 Ir1 177.5(4)
C13 N2 C1 Ir1 5.8(7)
O1 Ir1 C1 N1 96.9(5)
C23 Ir1 C1 N1 -106.8(5)
C24 Ir1 C1 N1 -67.5(5)
C19 Ir1 C1 N1 6.9(10)
C20 Ir1 C1 N1 -167.9(7)
O1 Ir1 C1 N2 -85.0(5)
C23 Ir1 C1 N2 71.3(5)
C24 Ir1 C1 N2 110.6(5)
C19 Ir1 C1 N2 -175.0(6)
C20 Ir1 C1 N2 10.2(11)
C1 N1 C3 C4 178.3(6)
C2 N1 C3 C4 6.4(8)
C1 N1 C3 C12 -1.5(8)
C2 N1 C3 C12 -173.3(5)
C12 C3 C4 C5 0.3(9)
N1 C3 C4 C5 -179.5(5)
C3 C4 C5 C6 1.0(10)
C4 C5 C6 C7 -0.9(10)
C5 C6 C7 C8 179.5(6)
C5 C6 C7 C12 -0.4(9)
C6 C7 C8 C9 178.5(6)
C12 C7 C8 C9 -1.6(9)
C7 C8 C9 C10 0.3(9)
C8 C9 C10 C11 1.1(9)
C9 C10 C11 N2 176.8(6)
C9 C10 C11 C12 -1.2(9)
C1 N2 C11 C10 -176.6(6)
C13 N2 C11 C10 -5.0(9)
C1 N2 C11 C12 1.5(9)
C13 N2 C11 C12 173.1(5)
C4 C3 C12 C11 178.7(6)
N1 C3 C12 C11 -1.5(8)
C4 C3 C12 C7 -1.6(9)
N1 C3 C12 C7 178.2(5)
C10 C11 C12 C3 179.6(6)
N2 C11 C12 C3 1.4(8)
C10 C11 C12 C7 -0.1(9)
N2 C11 C12 C7 -178.2(5)
C8 C7 C12 C3 -178.2(5)
C6 C7 C12 C3 1.7(9)
C8 C7 C12 C11 1.4(8)
C6 C7 C12 C11 -178.6(5)
C1 N2 C13 C18 71.6(7)
C11 N2 C13 C18 -100.7(7)
C1 N2 C13 C14 -109.5(6)
C11 N2 C13 C14 78.2(7)
C18 C13 C14 C15 -2.9(9)
N2 C13 C14 C15 178.3(5)
C13 C14 C15 C16 -1.3(9)
C13 C14 C15 C29 -179.6(6)
C14 C15 C16 C17 3.5(9)
C29 C15 C16 C17 -178.1(6)
C15 C16 C17 C18 -1.7(9)
C15 C16 C17 C30 -178.9(6)
C14 C13 C18 C17 4.8(9)
N2 C13 C18 C17 -176.3(5)
C16 C17 C18 C13 -2.5(9)
C30 C17 C18 C13 174.8(6)
C1 Ir1 C19 C20 -177.4(6)
O1 Ir1 C19 C20 90.4(4)
C23 Ir1 C19 C20 -65.0(4)
C24 Ir1 C19 C20 -101.0(4)
C1 Ir1 C19 C26 -55.7(9)
O1 Ir1 C19 C26 -147.9(4)
C23 Ir1 C19 C26 56.7(5)
C24 Ir1 C19 C26 20.8(4)
C20 Ir1 C19 C26 121.7(6)
C26 C19 C20 C21 1.5(10)
Ir1 C19 C20 C21 104.1(6)
C26 C19 C20 Ir1 -102.6(6)
C1 Ir1 C20 C19 177.1(7)
O1 Ir1 C20 C19 -86.2(4)
C23 Ir1 C20 C19 114.8(4)
C24 Ir1 C20 C19 76.1(4)
C1 Ir1 C20 C21 59.4(10)
O1 Ir1 C20 C21 156.1(4)
C23 Ir1 C20 C21 -2.9(4)
C24 Ir1 C20 C21 -41.6(4)
C19 Ir1 C20 C21 -117.7(6)
C19 C20 C21 C22 -95.3(7)
Ir1 C20 C21 C22 -15.6(6)
C20 C21 C22 C23 34.3(7)
C21 C22 C23 C24 44.0(9)
C21 C22 C23 Ir1 -36.8(6)
C1 Ir1 C23 C24 95.4(4)
O1 Ir1 C23 C24 -159.3(4)
C19 Ir1 C23 C24 -66.1(4)
C20 Ir1 C23 C24 -99.9(4)
C1 Ir1 C23 C22 -143.4(4)
O1 Ir1 C23 C22 -38.1(7)
C24 Ir1 C23 C22 121.2(6)
C19 Ir1 C23 C22 55.1(5)
C20 Ir1 C23 C22 21.3(4)
C22 C23 C24 C25 3.2(10)
Ir1 C23 C24 C25 105.9(6)
C22 C23 C24 Ir1 -102.7(6)
C1 Ir1 C24 C23 -85.9(4)
O1 Ir1 C24 C23 152.2(6)
C19 Ir1 C24 C23 113.6(4)
C20 Ir1 C24 C23 77.0(4)
C1 Ir1 C24 C25 154.9(5)
O1 Ir1 C24 C25 33.0(9)
C23 Ir1 C24 C25 -119.2(6)
C19 Ir1 C24 C25 -5.6(5)
C20 Ir1 C24 C25 -42.2(5)
C23 C24 C25 C26 -91.8(7)
Ir1 C24 C25 C26 -10.9(7)
C24 C25 C26 C19 28.9(8)
C20 C19 C26 C25 49.4(9)
Ir1 C19 C26 C25 -32.8(7)
Ir1 O1 C27 O2 -13.6(9)
Ir1 O1 C27 C28 165.2(4)
